data_1530040
loop_
_publ_author_name
'Habibi, N.'
'Ducourant, M.B.'
'Bonnet, B.'
'Fourcade, R.'

_publ_section_title
;
 Redetermination de la structure cristalline de K Sb F4 - liaison fluor
 dans les fluoroantimonates III
;
_journal_name_full 'Journal of Fluorine Chemistry'
_journal_page_first 63
_journal_page_last 72
_journal_volume 12
_journal_year 1978
_chemical_formula_sum 'F4 K Sb'
_chemical_name_systematic 'K (Sb F4)'
_space_group_IT_number 59
_symmetry_space_group_name_Hall 'P 2 2ab -1ab'
_symmetry_space_group_name_H-M 'P m m n :1'
_cell_angle_alpha 90
_cell_angle_beta 90
_cell_angle_gamma 90
_cell_formula_units_Z 8
_cell_length_a 16.276
_cell_length_b 11.549
_cell_length_c 4.543
_cell_volume 853.955
_citation_journal_id_ASTM JFLCAR
_cod_data_source_file Habibi_JFLCAR_1978_442.cif
_cod_data_source_block F4K1Sb1
_cod_original_cell_volume 853.9546
_cod_original_sg_symbol_Hall '-P 2ab 2a (x-1/4,y-1/4,z)'
_cod_original_formula_sum 'F4 K1 Sb1'
_cod_database_code 1530040

loop_
_symmetry_equiv_pos_as_xyz
x,y,z
-x,-y,z
x+1/2,-y+1/2,-z
-x+1/2,y+1/2,-z
-x+1/2,-y+1/2,-z
x+1/2,y+1/2,-z
-x,y,z
x,-y,z

loop_
_atom_site_label
_atom_site_type_symbol
_atom_site_fract_x
_atom_site_fract_y
_atom_site_fract_z
_atom_site_occupancy
_atom_site_U_iso_or_equiv
F2 F-1 0.0881 0.365 0.898 1 0.0
Sb1 Sb+3 0 0.2496 0.962 1 0.0
Sb2 Sb+3 0.1546 0 0.4304 1 0.0
F1 F-1 0.2398 0.1164 0.52 1 0.0
K2 K+1 0.3841 0 0.588 1 0.0
F4 F-1 0.21 0 0.059 1 0.0
F3 F-1 0.0968 0.153 0.2 1 0.0
K1 K+1 0.25 0.25 0 1 0.0
F5 F-1 0 0.327 0.346 1 0.0
